data_4301741
loop_
_publ_author_name
'Scott D. Bunge'
'Jennifer L. Steele'

_publ_contact_author_address
;Kent State University
Chemistry Department
PO Box 5190
Kent, OH 44242, USA
;
_publ_contact_author_email sbunge@kent.edu
_publ_contact_author_fax '330 672 3816'
_publ_contact_author_name 'Scott D. Bunge'
_publ_contact_author_phone '330 672 9445'
_publ_section_title
;
Synthesis and Characterization of Group 11 1,1,3,3-Tetraalkylguanidinate
(TAG) Clusters: [M2(\m-TAG){\m-N(SiMe3)2}]2 (M = Cu, Ag, and Au)
;
_journal_name_full 'Inorganic Chemistry'
_journal_page_first 2701
_journal_page_last 2706
_journal_paper_doi 10.1021/ic802291u
_journal_volume 48
_journal_year 2009
_chemical_formula_sum 'C26 H68 Au4 N8 Si4'
_chemical_formula_weight 1393.11
_chemical_name_common '[Au2(\m-DEDMG)2{\m-N(TMS)2}2]2 (3)'
_chemical_name_systematic
;

 ?

;
_space_group_IT_number 2
_symmetry_cell_setting triclinic
_symmetry_space_group_name_Hall '-P 1'
_symmetry_space_group_name_H-M 'P -1'
_atom_sites_solution_hydrogens geom
_atom_sites_solution_primary direct
_atom_sites_solution_secondary difmap
_audit_creation_method SHELXL-97
_cell_angle_alpha 72.609(4)
_cell_angle_beta 72.874(5)
_cell_angle_gamma 72.622(5)
_cell_formula_units_Z 1
_cell_length_a 9.351(3)
_cell_length_b 10.226(3)
_cell_length_c 12.913(4)
_cell_measurement_reflns_used 1542
_cell_measurement_temperature 100(2)
_cell_measurement_theta_max 23.40
_cell_measurement_theta_min 2.34
_cell_volume 1095.6(6)
_computing_cell_refinement 'Bruker SMART'
_computing_data_collection 'Bruker SMART'
_computing_data_reduction 'Bruker SAINT'
_computing_molecular_graphics 'Bruker SHELXTL'
_computing_publication_material 'Bruker SHELXTL'
_computing_structure_refinement 'SHELXL-97 (Sheldrick, 1997)'
_computing_structure_solution 'SHELXS-97 (Sheldrick, 1990)'
_diffrn_ambient_temperature 100(2)
_diffrn_measured_fraction_theta_full 0.997
_diffrn_measured_fraction_theta_max 0.997
_diffrn_measurement_device_type 'CCD area detector'
_diffrn_measurement_method 'phi and omega scans'
_diffrn_radiation_monochromator graphite
_diffrn_radiation_source 'fine-focus sealed tube'
_diffrn_radiation_type MoK\a
_diffrn_radiation_wavelength 0.71073
_diffrn_reflns_av_R_equivalents 0.0639
_diffrn_reflns_av_sigmaI/netI 0.0907
_diffrn_reflns_limit_h_max 11
_diffrn_reflns_limit_h_min -11
_diffrn_reflns_limit_k_max 12
_diffrn_reflns_limit_k_min -12
_diffrn_reflns_limit_l_max 15
_diffrn_reflns_limit_l_min -15
_diffrn_reflns_number 8816
_diffrn_reflns_theta_full 25.05
_diffrn_reflns_theta_max 25.05
_diffrn_reflns_theta_min 1.70
_exptl_absorpt_coefficient_mu 13.484
_exptl_absorpt_correction_T_max 0.2975
_exptl_absorpt_correction_T_min 0.1369
_exptl_absorpt_correction_type multi-scan
_exptl_absorpt_process_details SADABS
_exptl_crystal_colour colorless
_exptl_crystal_density_diffrn 2.111
_exptl_crystal_density_meas ?
_exptl_crystal_density_method .
_exptl_crystal_description irregular
_exptl_crystal_F_000 652
_exptl_crystal_size_max 0.20
_exptl_crystal_size_mid 0.15
_exptl_crystal_size_min 0.09
_refine_diff_density_max 1.621
_refine_diff_density_min -1.160
_refine_diff_density_rms 0.246
_refine_ls_extinction_method none
_refine_ls_goodness_of_fit_ref 0.961
_refine_ls_hydrogen_treatment constr
_refine_ls_matrix_type full
_refine_ls_number_parameters 200
_refine_ls_number_reflns 3873
_refine_ls_number_restraints 0
_refine_ls_restrained_S_all 0.961
_refine_ls_R_factor_all 0.0810
_refine_ls_R_factor_gt 0.0394
_refine_ls_shift/su_max 0.035
_refine_ls_shift/su_mean 0.005
_refine_ls_structure_factor_coef Fsqd
_refine_ls_weighting_details 'calc w=1/[\s^2^(Fo^2^)+(0.0340P)^2^+0.0000P] where P=(Fo^2^+2Fc^2^)/3'
_refine_ls_weighting_scheme calc
_refine_ls_wR_factor_gt 0.0709
_refine_ls_wR_factor_ref 0.0819
_reflns_number_gt 2590
_reflns_number_total 3873
_reflns_threshold_expression >2sigma(I)
_cod_data_source_file ic802291u_si_002_3.cif
_cod_data_source_block js010
_cod_depositor_comments
;
The following automatic conversions were performed:
'_symmetry_cell_setting' value 'Triclinic' changed to 'triclinic'
according to '/home/saulius/struct/CIF-dictionaries/cif_core.dic'
dictionary named 'cif_core.dic' version 2.4.1 from
2010-06-29.

'_exptl_absorpt_correction_type' value 'MULTI-SCAN' changed
to 'multi-scan' according to
'/home/saulius/struct/CIF-dictionaries/cif_core.dic' dictionary named
'cif_core.dic' version 2.4.1 from 2010-06-29.

Automatic conversion script
Id: cif_fix_enum 1527 2010-12-29 10:47:43Z saulius 
;
_cod_database_code 4301741

loop_
_symmetry_equiv_pos_as_xyz
'x, y, z'
'-x, -y, -z'

loop_
_atom_site_label
_atom_site_type_symbol
_atom_site_fract_x
_atom_site_fract_y
_atom_site_fract_z
_atom_site_U_iso_or_equiv
_atom_site_adp_type
_atom_site_occupancy
_atom_site_symmetry_multiplicity
_atom_site_calc_flag
_atom_site_refinement_flags
_atom_site_disorder_assembly
_atom_site_disorder_group
Au1 Au 0.82632(5) 0.14768(5) 0.09138(4) 0.02263(15) Uani 1 1 d . . .
Au2 Au 0.98167(5) -0.16325(5) 0.14901(4) 0.02122(14) Uani 1 1 d . . .
N1 N 0.8118(9) -0.0190(9) 0.2285(7) 0.019(2) Uani 1 1 d . . .
N2 N 0.8557(11) 0.2868(10) -0.0564(7) 0.027(2) Uani 1 1 d . . .
N3 N 0.7424(13) 0.5114(10) -0.0183(8) 0.035(3) Uani 1 1 d . . .
N4 N 0.7672(11) 0.4837(10) -0.1925(8) 0.029(2) Uani 1 1 d . . .
Si1 Si 0.8823(4) 0.0063(4) 0.3316(3) 0.0240(8) Uani 1 1 d . . .
Si2 Si 0.6319(4) -0.0625(4) 0.2535(3) 0.0269(8) Uani 1 1 d . . .
C1 C 1.0770(13) 0.0417(15) 0.2712(12) 0.045(4) Uani 1 1 d . . .
H1A H 1.1465 -0.0385 0.2419 0.068 Uiso 1 1 calc R . .
H1B H 1.1156 0.0554 0.3290 0.068 Uiso 1 1 calc R . .
H1C H 1.0716 0.1267 0.2107 0.068 Uiso 1 1 calc R . .
C2 C 0.7563(14) 0.1571(13) 0.3914(10) 0.034(3) Uani 1 1 d . . .
H2A H 0.7564 0.2446 0.3334 0.051 Uiso 1 1 calc R . .
H2B H 0.7949 0.1631 0.4523 0.051 Uiso 1 1 calc R . .
H2C H 0.6513 0.1431 0.4201 0.051 Uiso 1 1 calc R . .
C3 C 0.8978(16) -0.1521(14) 0.4491(10) 0.046(4) Uani 1 1 d . . .
H3A H 0.7954 -0.1562 0.4969 0.069 Uiso 1 1 calc R . .
H3B H 0.9647 -0.1464 0.4927 0.069 Uiso 1 1 calc R . .
H3C H 0.9415 -0.2370 0.4196 0.069 Uiso 1 1 calc R . .
C4 C 0.6198(16) -0.2331(15) 0.3554(13) 0.061(5) Uani 1 1 d . . .
H4A H 0.6964 -0.3094 0.3250 0.092 Uiso 1 1 calc R . .
H4B H 0.5167 -0.2490 0.3699 0.092 Uiso 1 1 calc R . .
H4C H 0.6399 -0.2308 0.4251 0.092 Uiso 1 1 calc R . .
C5 C 0.4723(13) 0.0744(13) 0.3120(11) 0.037(3) Uani 1 1 d . . .
H5A H 0.4718 0.0630 0.3902 0.055 Uiso 1 1 calc R . .
H5B H 0.3739 0.0639 0.3070 0.055 Uiso 1 1 calc R . .
H5C H 0.4874 0.1681 0.2696 0.055 Uiso 1 1 calc R . .
C6 C 0.5967(16) -0.0728(17) 0.1225(12) 0.057(5) Uani 1 1 d . . .
H6A H 0.6839 -0.1384 0.0872 0.085 Uiso 1 1 calc R . .
H6B H 0.5848 0.0207 0.0719 0.085 Uiso 1 1 calc R . .
H6C H 0.5027 -0.1063 0.1393 0.085 Uiso 1 1 calc R . .
C7 C 0.7933(13) 0.4172(12) -0.0858(10) 0.026(3) Uani 1 1 d . . .
C8 C 0.8029(17) 0.4763(13) 0.0829(11) 0.048(4) Uani 1 1 d . . .
H8A H 0.7373 0.4245 0.1457 0.072 Uiso 1 1 calc R . .
H8B H 0.8038 0.5633 0.0998 0.072 Uiso 1 1 calc R . .
H8C H 0.9079 0.4179 0.0701 0.072 Uiso 1 1 calc R . .
C9 C 0.6078(17) 0.6318(14) -0.0271(11) 0.050(4) Uani 1 1 d . . .
H9A H 0.6428 0.7198 -0.0579 0.075 Uiso 1 1 calc R . .
H9B H 0.5403 0.6332 0.0469 0.075 Uiso 1 1 calc R . .
H9C H 0.5511 0.6222 -0.0763 0.075 Uiso 1 1 calc R . .
C10 C 0.7489(14) 0.3967(14) -0.2587(11) 0.035(3) Uani 1 1 d . . .
H10A H 0.6970 0.3220 -0.2085 0.042 Uiso 1 1 calc R . .
H10B H 0.8515 0.3507 -0.2975 0.042 Uiso 1 1 calc R . .
C11 C 0.6545(18) 0.4870(16) -0.3441(12) 0.057(4) Uani 1 1 d . . .
H11A H 0.5544 0.5352 -0.3059 0.086 Uiso 1 1 calc R . .
H11B H 0.6392 0.4269 -0.3846 0.086 Uiso 1 1 calc R . .
H11C H 0.7093 0.5570 -0.3968 0.086 Uiso 1 1 calc R . .
C12 C 0.8454(15) 0.5975(13) -0.2540(10) 0.036(3) Uani 1 1 d . . .
H12A H 0.8476 0.6489 -0.2008 0.043 Uiso 1 1 calc R . .
H12B H 0.7846 0.6644 -0.3072 0.043 Uiso 1 1 calc R . .
C13 C 1.0089(15) 0.5499(15) -0.3179(11) 0.045(4) Uani 1 1 d . . .
H13A H 1.0698 0.4818 -0.2664 0.067 Uiso 1 1 calc R . .
H13B H 1.0547 0.6315 -0.3534 0.067 Uiso 1 1 calc R . .
H13C H 1.0075 0.5056 -0.3751 0.067 Uiso 1 1 calc R . .

loop_
_atom_site_aniso_label
_atom_site_aniso_U_11
_atom_site_aniso_U_22
_atom_site_aniso_U_33
_atom_site_aniso_U_23
_atom_site_aniso_U_13
_atom_site_aniso_U_12
Au1 0.0277(3) 0.0201(3) 0.0145(3) -0.0030(2) -0.0023(2) -0.0008(2)
Au2 0.0258(3) 0.0197(3) 0.0136(3) -0.0024(2) -0.0031(2) -0.0014(2)
N1 0.020(5) 0.024(6) 0.018(5) -0.006(4) -0.007(4) -0.006(4)
N2 0.036(6) 0.022(6) 0.020(6) -0.004(4) -0.004(5) -0.005(5)
N3 0.056(7) 0.017(6) 0.022(6) 0.009(5) -0.010(5) -0.003(5)
N4 0.032(6) 0.024(6) 0.024(6) 0.006(5) -0.012(5) 0.001(5)
Si1 0.0190(17) 0.033(2) 0.0218(19) -0.0091(15) -0.0069(14) -0.0039(15)
Si2 0.0177(17) 0.031(2) 0.035(2) -0.0052(16) -0.0118(15) -0.0053(15)
C1 0.026(7) 0.062(10) 0.058(10) -0.028(8) -0.004(7) -0.017(7)
C2 0.035(8) 0.045(9) 0.031(8) -0.019(7) 0.000(6) -0.019(7)
C3 0.054(9) 0.056(10) 0.023(8) -0.007(7) -0.026(7) 0.009(8)
C4 0.027(8) 0.058(11) 0.085(13) -0.002(9) -0.002(8) -0.014(8)
C5 0.019(7) 0.039(8) 0.051(9) -0.001(7) -0.003(6) -0.018(6)
C6 0.039(9) 0.091(13) 0.067(11) -0.036(10) -0.025(8) -0.023(9)
C7 0.028(7) 0.018(7) 0.030(8) -0.014(6) -0.006(6) 0.008(6)
C8 0.080(11) 0.029(8) 0.035(9) -0.003(7) -0.017(8) -0.012(8)
C9 0.080(11) 0.029(8) 0.029(8) -0.007(6) -0.009(8) 0.001(8)
C10 0.031(7) 0.043(8) 0.038(8) -0.013(7) -0.021(6) -0.002(6)
C11 0.078(12) 0.055(10) 0.046(10) -0.002(8) -0.036(9) -0.013(9)
C12 0.049(9) 0.029(8) 0.026(8) 0.002(6) -0.010(6) -0.009(7)
C13 0.047(9) 0.048(9) 0.036(9) -0.002(7) -0.006(7) -0.018(7)

loop_
_atom_type_symbol
_atom_type_description
_atom_type_scat_dispersion_real
_atom_type_scat_dispersion_imag
_atom_type_scat_source
C C 0.0033 0.0016 'International Tables Vol C Tables 4.2.6.8 and 6.1.1.4'
H H 0.0000 0.0000 'International Tables Vol C Tables 4.2.6.8 and 6.1.1.4'
N N 0.0061 0.0033 'International Tables Vol C Tables 4.2.6.8 and 6.1.1.4'
Si Si 0.0817 0.0704 'International Tables Vol C Tables 4.2.6.8 and 6.1.1.4'
Au Au -2.0133 8.8022 'International Tables Vol C Tables 4.2.6.8 and 6.1.1.4'

loop_
_geom_angle_atom_site_label_1
_geom_angle_atom_site_label_2
_geom_angle_atom_site_label_3
_geom_angle
_geom_angle_site_symmetry_1
_geom_angle_site_symmetry_3
_geom_angle_publ_flag
N2 Au1 N1 170.9(3) . . ?
N2 Au1 Au2 39.9(3) . 2_755 ?
N1 Au1 Au2 131.5(2) . 2_755 ?
N2 Au2 N1 173.7(4) 2_755 . ?
N2 Au2 Au1 40.0(3) 2_755 2_755 ?
N1 Au2 Au1 133.7(2) . 2_755 ?
Si1 N1 Si2 124.2(5) . . ?
Si1 N1 Au1 109.8(4) . . ?
Si2 N1 Au1 108.1(4) . . ?
Si1 N1 Au2 107.7(4) . . ?
Si2 N1 Au2 108.4(4) . . ?
Au1 N1 Au2 94.6(3) . . ?
C7 N2 Au2 128.4(8) . 2_755 ?
C7 N2 Au1 131.5(8) . . ?
Au2 N2 Au1 100.1(4) 2_755 . ?
C7 N3 C9 123.6(11) . . ?
C7 N3 C8 118.8(10) . . ?
C9 N3 C8 116.3(10) . . ?
C7 N4 C12 115.8(10) . . ?
C7 N4 C10 117.9(10) . . ?
C12 N4 C10 116.6(10) . . ?
N1 Si1 C3 111.7(5) . . ?
N1 Si1 C2 112.0(5) . . ?
C3 Si1 C2 107.3(6) . . ?
N1 Si1 C1 109.9(5) . . ?
C3 Si1 C1 107.7(7) . . ?
C2 Si1 C1 108.1(6) . . ?
N1 Si2 C5 110.2(5) . . ?
N1 Si2 C6 110.8(5) . . ?
C5 Si2 C6 108.3(6) . . ?
N1 Si2 C4 112.7(5) . . ?
C5 Si2 C4 106.7(6) . . ?
C6 Si2 C4 107.9(7) . . ?
Si1 C1 H1A 109.5 . . ?
Si1 C1 H1B 109.5 . . ?
H1A C1 H1B 109.5 . . ?
Si1 C1 H1C 109.5 . . ?
H1A C1 H1C 109.5 . . ?
H1B C1 H1C 109.5 . . ?
Si1 C2 H2A 109.5 . . ?
Si1 C2 H2B 109.5 . . ?
H2A C2 H2B 109.5 . . ?
Si1 C2 H2C 109.5 . . ?
H2A C2 H2C 109.5 . . ?
H2B C2 H2C 109.5 . . ?
Si1 C3 H3A 109.5 . . ?
Si1 C3 H3B 109.5 . . ?
H3A C3 H3B 109.5 . . ?
Si1 C3 H3C 109.5 . . ?
H3A C3 H3C 109.5 . . ?
H3B C3 H3C 109.5 . . ?
Si2 C4 H4A 109.5 . . ?
Si2 C4 H4B 109.5 . . ?
H4A C4 H4B 109.5 . . ?
Si2 C4 H4C 109.5 . . ?
H4A C4 H4C 109.5 . . ?
H4B C4 H4C 109.5 . . ?
Si2 C5 H5A 109.5 . . ?
Si2 C5 H5B 109.5 . . ?
H5A C5 H5B 109.5 . . ?
Si2 C5 H5C 109.5 . . ?
H5A C5 H5C 109.5 . . ?
H5B C5 H5C 109.5 . . ?
Si2 C6 H6A 109.5 . . ?
Si2 C6 H6B 109.5 . . ?
H6A C6 H6B 109.5 . . ?
Si2 C6 H6C 109.5 . . ?
H6A C6 H6C 109.5 . . ?
H6B C6 H6C 109.5 . . ?
N2 C7 N3 125.3(11) . . ?
N2 C7 N4 123.9(10) . . ?
N3 C7 N4 110.9(10) . . ?
N3 C8 H8A 109.5 . . ?
N3 C8 H8B 109.5 . . ?
H8A C8 H8B 109.5 . . ?
N3 C8 H8C 109.5 . . ?
H8A C8 H8C 109.5 . . ?
H8B C8 H8C 109.5 . . ?
N3 C9 H9A 109.5 . . ?
N3 C9 H9B 109.5 . . ?
H9A C9 H9B 109.5 . . ?
N3 C9 H9C 109.5 . . ?
H9A C9 H9C 109.5 . . ?
H9B C9 H9C 109.5 . . ?
N4 C10 C11 110.6(11) . . ?
N4 C10 H10A 109.5 . . ?
C11 C10 H10A 109.5 . . ?
N4 C10 H10B 109.5 . . ?
C11 C10 H10B 109.5 . . ?
H10A C10 H10B 108.1 . . ?
C10 C11 H11A 109.5 . . ?
C10 C11 H11B 109.5 . . ?
H11A C11 H11B 109.5 . . ?
C10 C11 H11C 109.5 . . ?
H11A C11 H11C 109.5 . . ?
H11B C11 H11C 109.5 . . ?
N4 C12 C13 114.6(11) . . ?
N4 C12 H12A 108.6 . . ?
C13 C12 H12A 108.6 . . ?
N4 C12 H12B 108.6 . . ?
C13 C12 H12B 108.6 . . ?
H12A C12 H12B 107.6 . . ?
C12 C13 H13A 109.5 . . ?
C12 C13 H13B 109.5 . . ?
H13A C13 H13B 109.5 . . ?
C12 C13 H13C 109.5 . . ?
H13A C13 H13C 109.5 . . ?
H13B C13 H13C 109.5 . . ?

loop_
_geom_bond_atom_site_label_1
_geom_bond_atom_site_label_2
_geom_bond_distance
_geom_bond_site_symmetry_2
_geom_bond_publ_flag
Au1 N2 2.011(9) . ?
Au1 N1 2.062(8) . ?
Au1 Au2 3.0785(10) 2_755 ?
Au2 N2 2.006(9) 2_755 ?
Au2 N1 2.073(8) . ?
Au2 Au1 3.0785(10) 2_755 ?
N1 Si1 1.760(9) . ?
N1 Si2 1.781(8) . ?
N2 C7 1.275(13) . ?
N2 Au2 2.006(9) 2_755 ?
N3 C7 1.378(14) . ?
N3 C9 1.480(16) . ?
N3 C8 1.479(15) . ?
N4 C7 1.399(14) . ?
N4 C12 1.461(14) . ?
N4 C10 1.477(15) . ?
Si1 C3 1.862(13) . ?
Si1 C2 1.858(12) . ?
Si1 C1 1.855(12) . ?
Si2 C5 1.865(13) . ?
Si2 C6 1.853(13) . ?
Si2 C4 1.856(14) . ?
C1 H1A 0.9800 . ?
C1 H1B 0.9800 . ?
C1 H1C 0.9800 . ?
C2 H2A 0.9800 . ?
C2 H2B 0.9800 . ?
C2 H2C 0.9800 . ?
C3 H3A 0.9800 . ?
C3 H3B 0.9800 . ?
C3 H3C 0.9800 . ?
C4 H4A 0.9800 . ?
C4 H4B 0.9800 . ?
C4 H4C 0.9800 . ?
C5 H5A 0.9800 . ?
C5 H5B 0.9800 . ?
C5 H5C 0.9800 . ?
C6 H6A 0.9800 . ?
C6 H6B 0.9800 . ?
C6 H6C 0.9800 . ?
C8 H8A 0.9800 . ?
C8 H8B 0.9800 . ?
C8 H8C 0.9800 . ?
C9 H9A 0.9800 . ?
C9 H9B 0.9800 . ?
C9 H9C 0.9800 . ?
C10 C11 1.525(17) . ?
C10 H10A 0.9900 . ?
C10 H10B 0.9900 . ?
C11 H11A 0.9800 . ?
C11 H11B 0.9800 . ?
C11 H11C 0.9800 . ?
C12 C13 1.519(17) . ?
C12 H12A 0.9900 . ?
C12 H12B 0.9900 . ?
C13 H13A 0.9800 . ?
C13 H13B 0.9800 . ?
C13 H13C 0.9800 . ?
